data_1563082
loop_
_publ_author_name
'Day, Bradley E.'
'Bley, Nicholas D.'
'Jones, Heather R.'
'McCullough, Ryan M.'
'Eng, Hank W.'
'Porter, Spencer H.'
'Woodward, Patrick M.'
'Barnes, Paris W.'

_publ_section_title
;
 Structures of ordered tungsten- or molybdenum-containing quaternary
 perovskite oxides
;
_journal_name_full 'Journal of Solid State Chemistry'
_journal_page_first 107
_journal_page_last 116
_journal_paper_doi 10.1016/j.jssc.2011.11.007
_journal_volume 185
_journal_year 2012
_chemical_formula_sum 'Mo O6 Sr2 Zn'
_chemical_formula_weight 432.55
_space_group_IT_number 87
_space_group_name_Hall '-I 4'
_space_group_name_H-M_alt 'I 4/m'
_symmetry_cell_setting tetragonal
_symmetry_space_group_name_H-M 'I 4/m'
_cell_angle_alpha 90.0
_cell_angle_beta 90.0
_cell_angle_gamma 90.0
_cell_formula_units_Z 2
_cell_length_a 5.58682(26)
_cell_length_b 5.58682
_cell_length_c 7.9864(4)
_cell_volume 249.276(17)
_computing_structure_refinement GSAS
_pd_proc_ls_prof_R_factor 0.0439
_pd_proc_ls_prof_wR_factor 0.0681
_refine_ls_goodness_of_fit_all 1.58
_refine_ls_matrix_type full
_refine_ls_number_parameters 52
_refine_ls_number_restraints 8
_refine_ls_shift/su_max 0.24
_refine_ls_shift/su_mean 0.02
_cod_data_source_file mmc5.cif
_cod_data_source_block SR2ZNWO6
_cod_depositor_comments
;
The following automatic conversions were performed:

data item '_geom_angle_publ_flag' value 'N' was changed to 'n' in
accordance with the built-in table derived from the CIF Core
dictionary named 'cif_core.dic' version 2.4.5 last updated on
2014-11-21 (512 times).

data item '_geom_bond_publ_flag' value 'N' was changed to 'n' in
accordance with the built-in table derived from the CIF Core
dictionary named 'cif_core.dic' version 2.4.5 last updated on
2014-11-21 (66 times).

Automatic conversion script
Id: cif_fix_values 8369 2020-08-20 11:38:08Z andrius 
;
_cod_original_cell_volume 249.275(35)
_cod_database_code 1563082

loop_
_symmetry_equiv_pos_site_id
_symmetry_equiv_pos_as_xyz
1 +x,+y,+z
2 -y,+x,+z
3 -x,-y,+z
4 +y,-x,+z
-1 -x,-y,-z
-2 +y,-x,-z
-3 +x,+y,-z
-4 -y,+x,-z
101 +x+1/2,+y+1/2,+z+1/2
102 -y+1/2,+x+1/2,+z+1/2
103 -x+1/2,-y+1/2,+z+1/2
104 +y+1/2,-x+1/2,+z+1/2
-101 -x+1/2,-y+1/2,-z+1/2
-102 +y+1/2,-x+1/2,-z+1/2
-103 +x+1/2,+y+1/2,-z+1/2
-104 -y+1/2,+x+1/2,-z+1/2

loop_
_atom_site_aniso_label
_atom_site_aniso_U_11
_atom_site_aniso_U_12
_atom_site_aniso_U_13
_atom_site_aniso_U_22
_atom_site_aniso_U_23
_atom_site_aniso_U_33
O1 0.01917(35) 0.0 0.0 0.01917(35) 0.0 0.00424(17)
O2 0.0062(4) -0.00264(26) 0.0 0.00940(32) 0.0 0.01913(29)

loop_
_atom_site_type_symbol
_atom_site_label
_atom_site_fract_x
_atom_site_fract_y
_atom_site_fract_z
_atom_site_occupancy
_atom_site_thermal_displace_type
_atom_site_U_iso_or_equiv
_atom_site_symmetry_multiplicity
Sr Sr 0.0 0.5 0.25 1.0 Uiso 0.00916(10) 4
Zn Zn 0.0 0.0 0.0 1.0 Uiso 0.00730(16) 2
Mo Mo 0.5 0.5 0.0 1.0 Uiso 0.00100(12) 2
O O1 0.0 0.0 0.26114(7) 1.0 Uani 0.01419 4
O O2 0.22558(18) 0.29333(13) 0.0 1.0 Uani 0.01159 8

loop_
_atom_type_symbol
_atom_type_number_in_cell
Sr 4.0
Zn 2.0
O 12.0
Mo 2.0

loop_
_geom_angle_atom_site_label_1
_geom_angle_atom_site_label_2
_geom_angle_atom_site_label_3
_geom_angle
_geom_angle_site_symmetry_1
_geom_angle_site_symmetry_2
_geom_angle_site_symmetry_3
_geom_angle_publ_flag
Sr Sr Sr 90.0 2_555 . 2_565 n
Sr Sr Sr 90.0 2_555 . 2_655 n
Sr Sr Sr 180.0 2_555 . 2_665 n
Sr Sr Sr 90.0 2_555 . -1_565 n
Sr Sr Sr 90.0 2_555 . -1_566 n
Sr Sr Zn 54.8815(9) 2_555 . 1_555 n
Sr Sr Zn 125.1185(9) 2_555 . 1_565 n
Sr Sr Zn 54.8815(9) 2_555 . 101_455 n
Sr Sr Zn 125.1185(9) 2_555 . 101_555 n
Sr Sr Mo 54.8815(9) 2_555 . 1_455 n
Sr Sr Mo 125.1185(9) 2_555 . 1_555 n
Sr Sr Mo 54.8815(9) 2_555 . 101_445 n
Sr Sr Mo 125.1185(9) 2_555 . 101_455 n
Sr Sr O1 45.0290(4) 2_555 . 1_555 n
Sr Sr O1 134.9710(4) 2_555 . 1_565 n
Sr Sr O1 45.0290(4) 2_555 . -101_344 n
Sr Sr O1 134.9710(4) 2_555 . -101_444 n
Sr Sr O2 91.629(23) 2_555 . 1_555 n
Sr Sr O2 41.695(9) 2_555 . 2_555 n
Sr Sr O2 88.371(23) 2_555 . 3_565 n
Sr Sr O2 138.305(9) 2_555 . 4_565 n
Sr Sr O2 91.426(20) 2_555 . 101_455 n
Sr Sr O2 130.519(11) 2_555 . 102_555 n
Sr Sr O2 88.574(20) 2_555 . 103_555 n
Sr Sr Sr 180.0 2_565 . 2_655 n
Sr Sr Sr 90.0 2_565 . 2_665 n
Sr Sr Sr 90.0 2_565 . -1_565 n
Sr Sr Sr 90.0 2_565 . -1_566 n
Sr Sr Zn 125.1185(9) 2_565 . 1_555 n
Sr Sr Zn 54.8815(9) 2_565 . 1_565 n
Sr Sr Zn 54.8815(9) 2_565 . 101_455 n
Sr Sr Zn 125.1185(9) 2_565 . 101_555 n
Sr Sr Mo 54.8815(9) 2_565 . 1_455 n
Sr Sr Mo 125.1185(9) 2_565 . 1_555 n
Sr Sr Mo 125.1185(9) 2_565 . 101_445 n
Sr Sr Mo 54.8815(9) 2_565 . 101_455 n
Sr Sr O1 134.9710(4) 2_565 . 1_555 n
Sr Sr O1 45.0290(4) 2_565 . 1_565 n
Sr Sr O1 45.0290(4) 2_565 . -101_344 n
Sr Sr O1 134.9710(4) 2_565 . -101_444 n
Sr Sr O2 130.519(11) 2_565 . 1_555 n
Sr Sr O2 88.574(20) 2_565 . 2_555 n
Sr Sr O2 49.481(11) 2_565 . 3_565 n
Sr Sr O2 91.426(20) 2_565 . 4_565 n
Sr Sr O2 41.695(9) 2_565 . 101_455 n
Sr Sr O2 88.371(23) 2_565 . 102_555 n
Sr Sr O2 138.305(9) 2_565 . 103_555 n
Sr Sr Sr 90.0 2_655 . 2_665 n
Sr Sr Sr 90.0 2_655 . -1_565 n
Sr Sr Sr 90.0 2_655 . -1_566 n
Sr Sr Zn 54.8815(9) 2_655 . 1_555 n
Sr Sr Zn 125.1185(9) 2_655 . 1_565 n
Sr Sr Zn 125.1185(9) 2_655 . 101_455 n
Sr Sr Zn 54.8815(9) 2_655 . 101_555 n
Sr Sr Mo 125.1185(9) 2_655 . 1_455 n
Sr Sr Mo 54.8815(9) 2_655 . 1_555 n
Sr Sr Mo 54.8815(9) 2_655 . 101_445 n
Sr Sr Mo 125.1185(9) 2_655 . 101_455 n
Sr Sr O1 45.0290(4) 2_655 . 1_555 n
Sr Sr O1 134.9710(4) 2_655 . 1_565 n
Sr Sr O1 134.9710(4) 2_655 . -101_344 n
Sr Sr O1 45.0290(4) 2_655 . -101_444 n
Sr Sr O2 49.481(11) 2_655 . 1_555 n
Sr Sr O2 91.426(20) 2_655 . 2_555 n
Sr Sr O2 130.519(11) 2_655 . 3_565 n
Sr Sr O2 88.574(20) 2_655 . 4_565 n
Sr Sr O2 138.305(9) 2_655 . 101_455 n
Sr Sr O2 91.629(23) 2_655 . 102_555 n
Sr Sr O2 41.695(9) 2_655 . 103_555 n
Sr Sr Sr 90.0 2_665 . -1_565 n
Sr Sr Sr 90.0 2_665 . -1_566 n
Sr Sr Zn 125.1185(9) 2_665 . 1_555 n
Sr Sr Zn 54.8815(9) 2_665 . 1_565 n
Sr Sr Zn 125.1185(9) 2_665 . 101_455 n
Sr Sr Zn 54.8815(9) 2_665 . 101_555 n
Sr Sr Mo 125.1185(9) 2_665 . 1_455 n
Sr Sr Mo 54.8815(9) 2_665 . 1_555 n
Sr Sr Mo 125.1185(9) 2_665 . 101_445 n
Sr Sr Mo 54.8815(9) 2_665 . 101_455 n
Sr Sr O1 134.9710(4) 2_665 . 1_555 n
Sr Sr O1 45.0290(4) 2_665 . 1_565 n
Sr Sr O1 134.9710(4) 2_665 . -101_344 n
Sr Sr O1 45.0290(4) 2_665 . -101_444 n
Sr Sr O2 88.371(23) 2_665 . 1_555 n
Sr Sr O2 138.305(9) 2_665 . 2_555 n
Sr Sr O2 91.629(23) 2_665 . 3_565 n
Sr Sr O2 41.695(9) 2_665 . 4_565 n
Sr Sr O2 88.574(20) 2_665 . 101_455 n
Sr Sr O2 49.481(11) 2_665 . 102_555 n
Sr Sr O2 91.426(20) 2_665 . 103_555 n
Sr Sr Sr 180.0 -1_565 . -1_566 n
Sr Sr Zn 54.4447(18) -1_565 . 1_555 n
Sr Sr Zn 54.4447(18) -1_565 . 1_565 n
Sr Sr Zn 125.5553(18) -1_565 . 101_455 n
Sr Sr Zn 125.5553(18) -1_565 . 101_555 n
Sr Sr Mo 54.4447(18) -1_565 . 1_455 n
Sr Sr Mo 54.4447(18) -1_565 . 1_555 n
Sr Sr Mo 125.5553(18) -1_565 . 101_445 n
Sr Sr Mo 125.5553(18) -1_565 . 101_455 n
Sr Sr O1 91.824(12) -1_565 . 1_555 n
Sr Sr O1 91.824(12) -1_565 . 1_565 n
Sr Sr O1 88.176(12) -1_565 . -101_344 n
Sr Sr O1 88.176(12) -1_565 . -101_444 n
Sr Sr O2 40.566(11) -1_565 . 1_555 n
Sr Sr O2 48.340(8) -1_565 . 2_555 n
Sr Sr O2 40.566(11) -1_565 . 3_565 n
Sr Sr O2 48.340(8) -1_565 . 4_565 n
Sr Sr O2 131.660(8) -1_565 . 101_455 n
Sr Sr O2 139.434(11) -1_565 . 102_555 n
Sr Sr O2 131.660(8) -1_565 . 103_555 n
Sr Sr Zn 125.5553(18) -1_566 . 1_555 n
Sr Sr Zn 125.5553(18) -1_566 . 1_565 n
Sr Sr Zn 54.4447(18) -1_566 . 101_455 n
Sr Sr Zn 54.4447(18) -1_566 . 101_555 n
Sr Sr Mo 125.5553(18) -1_566 . 1_455 n
Sr Sr Mo 125.5553(18) -1_566 . 1_555 n
Sr Sr Mo 54.4447(18) -1_566 . 101_445 n
Sr Sr Mo 54.4447(18) -1_566 . 101_455 n
Sr Sr O1 88.176(12) -1_566 . 1_555 n
Sr Sr O1 88.176(12) -1_566 . 1_565 n
Sr Sr O1 91.824(12) -1_566 . -101_344 n
Sr Sr O1 91.824(12) -1_566 . -101_444 n
Sr Sr O2 139.434(11) -1_566 . 1_555 n
Sr Sr O2 131.660(8) -1_566 . 2_555 n
Sr Sr O2 139.434(11) -1_566 . 3_565 n
Sr Sr O2 131.660(8) -1_566 . 4_565 n
Sr Sr O2 48.340(8) -1_566 . 101_455 n
Sr Sr O2 40.566(11) -1_566 . 102_555 n
Sr Sr O2 48.340(8) -1_566 . 103_555 n
Zn Sr Zn 108.889(4) 1_555 . 1_565 n
Zn Sr Zn 109.7629(18) 1_555 . 101_455 n
Zn Sr Zn 109.7629(18) 1_555 . 101_555 n
Zn Sr Mo 70.2371(18) 1_555 . 1_455 n
Zn Sr Mo 70.2371(18) 1_555 . 1_555 n
Zn Sr Mo 71.111(4) 1_555 . 101_445 n
Zn Sr Mo 179.972 1_555 . 101_455 n
Zn Sr O1 37.379(12) 1_555 . 1_555 n
Zn Sr O1 146.268(12) 1_555 . 1_565 n
Zn Sr O1 88.940(7) 1_555 . -101_344 n
Zn Sr O1 88.940(7) 1_555 . -101_444 n
Zn Sr O2 36.953(23) 1_555 . 1_555 n
Zn Sr O2 36.702(20) 1_555 . 2_555 n
Zn Sr O2 85.162(14) 1_555 . 3_565 n
Zn Sr O2 91.646(15) 1_555 . 4_565 n
Zn Sr O2 146.138(20) 1_555 . 101_455 n
Zn Sr O2 146.288(23) 1_555 . 102_555 n
Zn Sr O2 86.713(12) 1_555 . 103_555 n
Zn Sr Zn 109.7629(18) 1_565 . 101_455 n
Zn Sr Zn 109.7629(18) 1_565 . 101_555 n
Zn Sr Mo 70.2371(18) 1_565 . 1_455 n
Zn Sr Mo 70.2371(18) 1_565 . 1_555 n
Zn Sr Mo 180.0 1_565 . 101_445 n
Zn Sr Mo 71.111(4) 1_565 . 101_455 n
Zn Sr O1 146.268(12) 1_565 . 1_555 n
Zn Sr O1 37.379(12) 1_565 . 1_565 n
Zn Sr O1 88.940(7) 1_565 . -101_344 n
Zn Sr O1 88.940(7) 1_565 . -101_444 n
Zn Sr O2 85.162(14) 1_565 . 1_555 n
Zn Sr O2 91.646(15) 1_565 . 2_555 n
Zn Sr O2 36.953(23) 1_565 . 3_565 n
Zn Sr O2 36.702(20) 1_565 . 4_565 n
Zn Sr O2 86.713(12) 1_565 . 101_455 n
Zn Sr O2 92.959(18) 1_565 . 102_555 n
Zn Sr O2 146.138(20) 1_565 . 103_555 n
Zn Sr Zn 108.889(4) 101_455 . 101_555 n
Zn Sr Mo 71.111(4) 101_455 . 1_455 n
Zn Sr Mo 180.0 101_455 . 1_555 n
Zn Sr Mo 70.2371(18) 101_455 . 101_445 n
Zn Sr Mo 70.2371(18) 101_455 . 101_455 n
Zn Sr O1 88.940(7) 101_455 . 1_555 n
Zn Sr O1 88.940(7) 101_455 . 1_565 n
Zn Sr O1 37.379(12) 101_455 . -101_344 n
Zn Sr O1 146.268(12) 101_455 . -101_444 n
Zn Sr O2 146.288(23) 101_455 . 1_555 n
Zn Sr O2 86.713(12) 101_455 . 2_555 n
Zn Sr O2 92.959(18) 101_455 . 3_565 n
Zn Sr O2 146.138(20) 101_455 . 4_565 n
Zn Sr O2 36.702(20) 101_455 . 101_455 n
Zn Sr O2 85.162(14) 101_455 . 102_555 n
Zn Sr O2 91.646(15) 101_455 . 103_555 n
Zn Sr Mo 179.972 101_555 . 1_455 n
Zn Sr Mo 71.111(4) 101_555 . 1_555 n
Zn Sr Mo 70.2371(18) 101_555 . 101_445 n
Zn Sr Mo 70.2371(18) 101_555 . 101_455 n
Zn Sr O1 88.940(7) 101_555 . 1_555 n
Zn Sr O1 88.940(7) 101_555 . 1_565 n
Zn Sr O1 146.268(12) 101_555 . -101_344 n
Zn Sr O1 37.379(12) 101_555 . -101_444 n
Zn Sr O2 92.959(18) 101_555 . 1_555 n
Zn Sr O2 146.138(20) 101_555 . 2_555 n
Zn Sr O2 146.288(23) 101_555 . 3_565 n
Zn Sr O2 86.713(12) 101_555 . 4_565 n
Zn Sr O2 91.646(15) 101_555 . 101_455 n
Zn Sr O2 36.953(23) 101_555 . 102_555 n
Zn Sr O2 36.702(20) 101_555 . 103_555 n
Mo Sr Mo 108.889(4) 1_455 . 1_555 n
Mo Sr Mo 109.7629(18) 1_455 . 101_445 n
Mo Sr Mo 109.7629(18) 1_455 . 101_455 n
Mo Sr O1 91.060(7) 1_455 . 1_555 n
Mo Sr O1 91.060(7) 1_455 . 1_565 n
Mo Sr O1 33.732(12) 1_455 . -101_344 n
Mo Sr O1 142.621(12) 1_455 . -101_444 n
Mo Sr O2 87.041(18) 1_455 . 1_555 n
Mo Sr O2 33.862(20) 1_455 . 2_555 n
Mo Sr O2 33.711(23) 1_455 . 3_565 n
Mo Sr O2 93.287(12) 1_455 . 4_565 n
Mo Sr O2 88.354(15) 1_455 . 101_455 n
Mo Sr O2 143.047(23) 1_455 . 102_555 n
Mo Sr O2 143.298(20) 1_455 . 103_555 n
Mo Sr Mo 109.7629(18) 1_555 . 101_445 n
Mo Sr Mo 109.7629(18) 1_555 . 101_455 n
Mo Sr O1 91.060(7) 1_555 . 1_555 n
Mo Sr O1 91.060(7) 1_555 . 1_565 n
Mo Sr O1 142.621(12) 1_555 . -101_344 n
Mo Sr O1 33.732(12) 1_555 . -101_444 n
Mo Sr O2 33.711(23) 1_555 . 1_555 n
Mo Sr O2 93.287(12) 1_555 . 2_555 n
Mo Sr O2 87.041(18) 1_555 . 3_565 n
Mo Sr O2 33.862(20) 1_555 . 4_565 n
Mo Sr O2 143.298(20) 1_555 . 101_455 n
Mo Sr O2 94.838(14) 1_555 . 102_555 n
Mo Sr O2 88.354(15) 1_555 . 103_555 n
Mo Sr Mo 108.889(4) 101_445 . 101_455 n
Mo Sr O1 33.732(12) 101_445 . 1_555 n
Mo Sr O1 142.621(12) 101_445 . 1_565 n
Mo Sr O1 91.060(7) 101_445 . -101_344 n
Mo Sr O1 91.060(7) 101_445 . -101_444 n
Mo Sr O2 94.838(14) 101_445 . 1_555 n
Mo Sr O2 88.354(15) 101_445 . 2_555 n
Mo Sr O2 143.047(23) 101_445 . 3_565 n
Mo Sr O2 143.298(20) 101_445 . 4_565 n
Mo Sr O2 93.287(12) 101_445 . 101_455 n
Mo Sr O2 87.041(18) 101_445 . 102_555 n
Mo Sr O2 33.862(20) 101_445 . 103_555 n
Mo Sr O1 142.621(12) 101_455 . 1_555 n
Mo Sr O1 33.732(12) 101_455 . 1_565 n
Mo Sr O1 91.060(7) 101_455 . -101_344 n
Mo Sr O1 91.060(7) 101_455 . -101_444 n
Mo Sr O2 143.047(23) 101_455 . 1_555 n
Mo Sr O2 143.298(20) 101_455 . 2_555 n
Mo Sr O2 94.838(14) 101_455 . 3_565 n
Mo Sr O2 88.354(15) 101_455 . 4_565 n
Mo Sr O2 33.862(20) 101_455 . 101_455 n
Mo Sr O2 33.711(23) 101_455 . 102_555 n
Mo Sr O2 93.287(12) 101_455 . 103_555 n
O1 Sr O1 176.352(24) 1_555 . 1_565 n
O1 Sr O1 90.0580(8) 1_555 . -101_344 n
O1 Sr O1 90.0580(8) 1_555 . -101_444 n
O1 Sr O2 65.487(19) 1_555 . 1_555 n
O1 Sr O2 60.726(21) 1_555 . 2_555 n
O1 Sr O2 117.598(21) 1_555 . 3_565 n
O1 Sr O2 122.093(21) 1_555 . 4_565 n
O1 Sr O2 121.611(19) 1_555 . 101_455 n
O1 Sr O2 117.071(23) 1_555 . 102_555 n
O1 Sr O2 55.496(18) 1_555 . 103_555 n
O1 Sr O1 90.0580(8) 1_565 . -101_344 n
O1 Sr O1 90.0580(8) 1_565 . -101_444 n
O1 Sr O2 117.598(21) 1_565 . 1_555 n
O1 Sr O2 122.093(21) 1_565 . 2_555 n
O1 Sr O2 65.487(19) 1_565 . 3_565 n
O1 Sr O2 60.726(21) 1_565 . 4_565 n
O1 Sr O2 55.496(18) 1_565 . 101_455 n
O1 Sr O2 59.772(24) 1_565 . 102_555 n
O1 Sr O2 121.611(19) 1_565 . 103_555 n
O1 Sr O1 176.352(24) -101_344 . -101_444 n
O1 Sr O2 117.071(23) -101_455 . 1_555 n
O1 Sr O2 55.496(18) -101_455 . 2_555 n
O1 Sr O2 59.772(24) -101_455 . 3_565 n
O1 Sr O2 121.611(19) -101_455 . 4_565 n
O1 Sr O2 60.726(21) -101_455 . 101_455 n
O1 Sr O2 117.598(21) -101_455 . 102_555 n
O1 Sr O2 122.093(21) -101_455 . 103_555 n
O1 Sr O2 59.772(24) -101_555 . 1_555 n
O1 Sr O2 121.611(19) -101_555 . 2_555 n
O1 Sr O2 117.071(23) -101_555 . 3_565 n
O1 Sr O2 55.496(18) -101_555 . 4_565 n
O1 Sr O2 122.093(21) -101_555 . 101_455 n
O1 Sr O2 65.487(19) -101_555 . 102_555 n
O1 Sr O2 60.726(21) -101_555 . 103_555 n
O2 Sr O2 62.125(35) 1_555 . 2_555 n
O2 Sr O2 81.132(22) 1_555 . 3_565 n
O2 Sr O2 57.16(4) 1_555 . 4_565 n
O2 Sr O2 171.637(20) 1_555 . 101_455 n
O2 Sr O2 125.245(13) 1_555 . 102_555 n
O2 Sr O2 91.176(4) 1_555 . 103_555 n
O2 Sr O2 57.16(4) 2_555 . 3_565 n
O2 Sr O2 96.681(16) 2_555 . 4_565 n
O2 Sr O2 116.221(9) 2_555 . 101_455 n
O2 Sr O2 171.637(20) 2_555 . 102_555 n
O2 Sr O2 116.221(9) 2_555 . 103_555 n
O2 Sr O2 62.125(35) 3_565 . 4_565 n
O2 Sr O2 91.176(4) 3_565 . 101_455 n
O2 Sr O2 125.245(13) 3_565 . 102_555 n
O2 Sr O2 171.637(20) 3_565 . 103_555 n
O2 Sr O2 116.221(9) 4_565 . 101_455 n
O2 Sr O2 91.176(4) 4_565 . 102_555 n
O2 Sr O2 116.221(9) 4_565 . 103_555 n
O2 Sr O2 57.16(4) 101_455 . 102_555 n
O2 Sr O2 96.681(16) 101_455 . 103_555 n
O2 Sr O2 62.125(35) 102_555 . 103_555 n
Sr Zn Sr 108.889(4) 1_545 . 1_555 n
Sr Zn Sr 70.2371(18) 1_545 . 2_555 n
Sr Zn Sr 70.2371(18) 1_545 . 2_655 n
Sr Zn Sr 71.111(4) 1_545 . -1_555 n
Sr Zn Sr 180.0 1_545 . -1_565 n
Sr Zn Sr 109.7629(18) 1_545 . -2_455 n
Sr Zn Sr 109.7629(18) 1_545 . -2_555 n
Sr Zn O1 54.4447(18) 1_545 . 1_555 n
Sr Zn O1 125.5553(18) 1_545 . -1_555 n
Sr Zn O2 130.158(13) 1_545 . 1_555 n
Sr Zn O2 119.733(14) 1_545 . 2_555 n
Sr Zn O2 49.842(13) 1_545 . 3_555 n
Sr Zn O2 60.267(14) 1_545 . 4_555 n
Sr Zn Sr 70.2371(18) 1_555 . 2_555 n
Sr Zn Sr 70.2371(18) 1_555 . 2_655 n
Sr Zn Sr 179.972 1_555 . -1_555 n
Sr Zn Sr 71.111(4) 1_555 . -1_565 n
Sr Zn Sr 109.7629(18) 1_555 . -2_455 n
Sr Zn Sr 109.7629(18) 1_555 . -2_555 n
Sr Zn O1 54.4447(18) 1_555 . 1_555 n
Sr Zn O1 125.5553(18) 1_555 . -1_555 n
Sr Zn O2 49.842(13) 1_555 . 1_555 n
Sr Zn O2 60.267(14) 1_555 . 2_555 n
Sr Zn O2 130.158(13) 1_555 . 3_555 n
Sr Zn O2 119.733(14) 1_555 . 4_555 n
Sr Zn Sr 108.889(4) 2_555 . 2_655 n
Sr Zn Sr 109.7629(18) 2_555 . -1_555 n
Sr Zn Sr 109.7629(18) 2_555 . -1_565 n
Sr Zn Sr 71.111(4) 2_555 . -2_455 n
Sr Zn Sr 180.0 2_555 . -2_555 n
Sr Zn O1 54.4447(18) 2_555 . 1_555 n
Sr Zn O1 125.5553(18) 2_555 . -1_555 n
Sr Zn O2 119.733(14) 2_555 . 1_555 n
Sr Zn O2 49.842(13) 2_555 . 2_555 n
Sr Zn O2 60.267(14) 2_555 . 3_555 n
Sr Zn O2 130.158(13) 2_555 . 4_555 n
Sr Zn Sr 109.7629(18) 2_655 . -1_555 n
Sr Zn Sr 109.7629(18) 2_655 . -1_565 n
Sr Zn Sr 179.972 2_655 . -2_455 n
Sr Zn Sr 71.111(4) 2_655 . -2_555 n
Sr Zn O1 54.4447(18) 2_655 . 1_555 n
Sr Zn O1 125.5553(18) 2_655 . -1_555 n
Sr Zn O2 60.267(14) 2_655 . 1_555 n
Sr Zn O2 130.158(13) 2_655 . 2_555 n
Sr Zn O2 119.733(14) 2_655 . 3_555 n
Sr Zn O2 49.842(13) 2_655 . 4_555 n
Sr Zn Sr 108.889(4) -1_555 . -1_565 n
Sr Zn Sr 70.2371(18) -1_555 . -2_455 n
Sr Zn Sr 70.2371(18) -1_555 . -2_555 n
Sr Zn O1 125.5553(18) -1_555 . 1_555 n
Sr Zn O1 54.4447(18) -1_555 . -1_555 n
Sr Zn O2 130.158(13) -1_555 . 1_555 n
Sr Zn O2 119.733(14) -1_555 . 2_555 n
Sr Zn O2 49.842(13) -1_555 . 3_555 n
Sr Zn O2 60.267(14) -1_555 . 4_555 n
Sr Zn Sr 70.2371(18) -1_565 . -2_455 n
Sr Zn Sr 70.2371(18) -1_565 . -2_555 n
Sr Zn O1 125.5553(18) -1_565 . 1_555 n
Sr Zn O1 54.4447(18) -1_565 . -1_555 n
Sr Zn O2 49.842(13) -1_565 . 1_555 n
Sr Zn O2 60.267(14) -1_565 . 2_555 n
Sr Zn O2 130.158(13) -1_565 . 3_555 n
Sr Zn O2 119.733(14) -1_565 . 4_555 n
Sr Zn Sr 108.889(4) -2_455 . -2_555 n
Sr Zn O1 125.5553(18) -2_455 . 1_555 n
Sr Zn O1 54.4447(18) -2_455 . -1_555 n
Sr Zn O2 119.733(14) -2_455 . 1_555 n
Sr Zn O2 49.842(13) -2_455 . 2_555 n
Sr Zn O2 60.267(14) -2_455 . 3_555 n
Sr Zn O2 130.158(13) -2_455 . 4_555 n
Sr Zn O1 125.5553(18) -2_555 . 1_555 n
Sr Zn O1 54.4447(18) -2_555 . -1_555 n
Sr Zn O2 60.267(14) -2_555 . 1_555 n
Sr Zn O2 130.158(13) -2_555 . 2_555 n
Sr Zn O2 119.733(14) -2_555 . 3_555 n
Sr Zn O2 49.842(13) -2_555 . 4_555 n
O1 Zn O1 180.0 1_555 . -1_555 n
O1 Zn O2 90.0 1_555 . 1_555 n
O1 Zn O2 90.0 1_555 . 2_555 n
O1 Zn O2 90.0 1_555 . 3_555 n
O1 Zn O2 90.0 1_555 . 4_555 n
O1 Zn O2 90.0 -1_555 . 1_555 n
O1 Zn O2 90.0 -1_555 . 2_555 n
O1 Zn O2 90.0 -1_555 . 3_555 n
O1 Zn O2 90.0 -1_555 . 4_555 n
O2 Zn O2 90.0 1_555 . 2_555 n
O2 Zn O2 180.0 1_555 . 3_555 n
O2 Zn O2 90.0 1_555 . 4_555 n
O2 Zn O2 90.0 2_555 . 3_555 n
O2 Zn O2 180.0 2_555 . 4_555 n
O2 Zn O2 90.0 3_555 . 4_555 n
Sr Mo Sr 108.889(4) 1_555 . 1_655 n
Sr Mo Sr 70.2371(18) 1_555 . 2_655 n
Sr Mo Sr 70.2371(18) 1_555 . 2_665 n
Sr Mo Sr 71.111(4) 1_555 . -1_565 n
Sr Mo Sr 180.0 1_555 . -1_665 n
Sr Mo Sr 109.7629(18) 1_555 . -2_555 n
Sr Mo Sr 109.7629(18) 1_555 . -2_565 n
Sr Mo O1 125.5553(18) 1_555 . 101_554 n
Sr Mo O1 54.4447(18) 1_555 . -101_444 n
Sr Mo O2 49.468(12) 1_555 . 1_555 n
Sr Mo O2 119.303(14) 1_555 . 2_655 n
Sr Mo O2 130.532(12) 1_555 . 3_665 n
Sr Mo O2 60.697(14) 1_555 . 4_565 n
Sr Mo Sr 70.2371(18) 1_655 . 2_655 n
Sr Mo Sr 70.2371(18) 1_655 . 2_665 n
Sr Mo Sr 179.972 1_655 . -1_565 n
Sr Mo Sr 71.111(4) 1_655 . -1_665 n
Sr Mo Sr 109.7629(18) 1_655 . -2_555 n
Sr Mo Sr 109.7629(18) 1_655 . -2_565 n
Sr Mo O1 125.5553(18) 1_655 . 101_554 n
Sr Mo O1 54.4447(18) 1_655 . -101_444 n
Sr Mo O2 130.532(12) 1_655 . 1_555 n
Sr Mo O2 60.697(14) 1_655 . 2_655 n
Sr Mo O2 49.468(12) 1_655 . 3_665 n
Sr Mo O2 119.303(14) 1_655 . 4_565 n
Sr Mo Sr 108.889(4) 2_655 . 2_665 n
Sr Mo Sr 109.7629(18) 2_655 . -1_565 n
Sr Mo Sr 109.7629(18) 2_655 . -1_665 n
Sr Mo Sr 71.111(4) 2_655 . -2_555 n
Sr Mo Sr 180.0 2_655 . -2_565 n
Sr Mo O1 125.5553(18) 2_655 . 101_554 n
Sr Mo O1 54.4447(18) 2_655 . -101_444 n
Sr Mo O2 60.697(14) 2_655 . 1_555 n
Sr Mo O2 49.468(12) 2_655 . 2_655 n
Sr Mo O2 119.303(14) 2_655 . 3_665 n
Sr Mo O2 130.532(12) 2_655 . 4_565 n
Sr Mo Sr 109.7629(18) 2_665 . -1_565 n
Sr Mo Sr 109.7629(18) 2_665 . -1_665 n
Sr Mo Sr 179.972 2_665 . -2_555 n
Sr Mo Sr 71.111(4) 2_665 . -2_565 n
Sr Mo O1 125.5553(18) 2_665 . 101_554 n
Sr Mo O1 54.4447(18) 2_665 . -101_444 n
Sr Mo O2 119.303(14) 2_665 . 1_555 n
Sr Mo O2 130.532(12) 2_665 . 2_655 n
Sr Mo O2 60.697(14) 2_665 . 3_665 n
Sr Mo O2 49.468(12) 2_665 . 4_565 n
Sr Mo Sr 108.889(4) -1_565 . -1_665 n
Sr Mo Sr 70.2371(18) -1_565 . -2_555 n
Sr Mo Sr 70.2371(18) -1_565 . -2_565 n
Sr Mo O1 54.4447(18) -1_565 . 101_554 n
Sr Mo O1 125.5553(18) -1_565 . -101_444 n
Sr Mo O2 49.468(12) -1_565 . 1_555 n
Sr Mo O2 119.303(14) -1_565 . 2_655 n
Sr Mo O2 130.532(12) -1_565 . 3_665 n
Sr Mo O2 60.697(14) -1_565 . 4_565 n
Sr Mo Sr 70.2371(18) -1_665 . -2_555 n
Sr Mo Sr 70.2371(18) -1_665 . -2_565 n
Sr Mo O1 54.4447(18) -1_665 . 101_554 n
Sr Mo O1 125.5553(18) -1_665 . -101_444 n
Sr Mo O2 130.532(12) -1_665 . 1_555 n
Sr Mo O2 60.697(14) -1_665 . 2_655 n
Sr Mo O2 49.468(12) -1_665 . 3_665 n
Sr Mo O2 119.303(14) -1_665 . 4_565 n
Sr Mo Sr 108.889(4) -2_555 . -2_565 n
Sr Mo O1 54.4447(18) -2_555 . 101_554 n
Sr Mo O1 125.5553(18) -2_555 . -101_444 n
Sr Mo O2 60.697(14) -2_555 . 1_555 n
Sr Mo O2 49.468(12) -2_555 . 2_655 n
Sr Mo O2 119.303(14) -2_555 . 3_665 n
Sr Mo O2 130.532(12) -2_555 . 4_565 n
Sr Mo O1 54.4447(18) -2_565 . 101_554 n
Sr Mo O1 125.5553(18) -2_565 . -101_444 n
Sr Mo O2 119.303(14) -2_565 . 1_555 n
Sr Mo O2 130.532(12) -2_565 . 2_655 n
Sr Mo O2 60.697(14) -2_565 . 3_665 n
Sr Mo O2 49.468(12) -2_565 . 4_565 n
O1 Mo O1 180.0 101_554 . -101_444 n
O1 Mo O2 90.0 101_554 . 1_555 n
O1 Mo O2 90.0 101_554 . 2_655 n
O1 Mo O2 90.0 101_554 . 3_665 n
O1 Mo O2 90.0 101_554 . 4_565 n
O1 Mo O2 90.0 -101_555 . 1_555 n
O1 Mo O2 90.0 -101_555 . 2_655 n
O1 Mo O2 90.0 -101_555 . 3_665 n
O1 Mo O2 90.0 -101_555 . 4_565 n
O2 Mo O2 90.0 1_555 . 2_655 n
O2 Mo O2 180.0 1_555 . 3_665 n
O2 Mo O2 90.0 1_555 . 4_565 n
O2 Mo O2 90.0 2_655 . 3_665 n
O2 Mo O2 180.0 2_655 . 4_565 n
O2 Mo O2 90.0 3_665 . 4_565 n
Sr O1 Sr 176.352(24) 1_545 . 1_555 n
Sr O1 Sr 89.9420(8) 1_545 . 2_555 n
Sr O1 Sr 89.9420(8) 1_545 . 2_655 n
Sr O1 Zn 88.176(12) 1_545 . 1_555 n
Sr O1 Mo 91.824(12) 1_545 . 101_445 n
Sr O1 Sr 89.9420(8) 1_555 . 2_555 n
Sr O1 Sr 89.9420(8) 1_555 . 2_655 n
Sr O1 Zn 88.176(12) 1_555 . 1_555 n
Sr O1 Mo 91.824(12) 1_555 . 101_445 n
Sr O1 Sr 176.352(24) 2_555 . 2_655 n
Sr O1 Zn 88.176(12) 2_555 . 1_555 n
Sr O1 Mo 91.824(12) 2_555 . 101_445 n
Sr O1 Zn 88.176(12) 2_655 . 1_555 n
Sr O1 Mo 91.824(12) 2_655 . 101_445 n
Zn O1 Mo 180.0 1_555 . 101_445 n
Sr O2 Sr 88.824(4) 1_555 . 2_655 n
Sr O2 Sr 98.868(22) 1_555 . -1_565 n
Sr O2 Sr 171.637(20) 1_555 . -2_555 n
Sr O2 Zn 93.205(30) 1_555 . 1_555 n
Sr O2 Mo 96.820(25) 1_555 . 1_555 n
Sr O2 Sr 171.637(20) 2_655 . -1_565 n
Sr O2 Sr 83.319(16) 2_655 . -2_555 n
Sr O2 Zn 83.031(18) 2_655 . 1_555 n
Sr O2 Mo 85.441(26) 2_655 . 1_555 n
Sr O2 Sr 88.824(4) -1_565 . -2_555 n
Sr O2 Zn 93.205(30) -1_565 . 1_555 n
Sr O2 Mo 96.820(25) -1_565 . 1_555 n
Sr O2 Zn 83.031(18) -2_555 . 1_555 n
Sr O2 Mo 85.441(26) -2_555 . 1_555 n
Zn O2 Mo 164.55(4) 1_555 . 1_555 n

loop_
_geom_bond_atom_site_label_1
_geom_bond_atom_site_label_2
_geom_bond_distance
_geom_bond_site_symmetry_1
_geom_bond_site_symmetry_2
_geom_bond_publ_flag
Sr Sr 3.95048(18) . 2_555 n
Sr Sr 3.95048(18) . 2_565 n
Sr Sr 3.95048(18) . 2_655 n
Sr Sr 3.95048(18) . 2_665 n
Sr Sr 3.99319(19) . -1_565 n
Sr Sr 3.99319(19) . -1_566 n
Sr Zn 3.43359(12) . 1_555 n
Sr Zn 3.43359(12) . 1_565 n
Sr Zn 3.43359(12) . 101_455 n
Sr Zn 3.43359(12) . 101_555 n
Sr Mo 3.43359(12) . 1_455 n
Sr Mo 3.43359(12) . 1_555 n
Sr Mo 3.43359(12) . 101_445 n
Sr Mo 3.43359(12) . 101_455 n
Sr O1 2.79483(13) . 1_555 n
Sr O1 2.79483(13) . 1_565 n
Sr O1 2.79483(13) . -101_344 n
Sr O1 2.79483(13) . -101_444 n
Sr O2 2.6283(4) . 1_555 n
Sr O2 3.0037(5) . 2_555 n
Sr O2 2.6283(4) . 3_565 n
Sr O2 3.0037(5) . 4_565 n
Sr O2 3.0037(5) . 101_455 n
Sr O2 2.6283(4) . 102_555 n
Sr O2 3.0037(5) . 103_555 n
Sr O2 2.6283(4) . 104_455 n
Zn Sr 3.43359(12) . 1_545 n
Zn Sr 3.43359(12) . 1_555 n
Zn Sr 3.43359(12) . 2_555 n
Zn Sr 3.43359(12) . 2_655 n
Zn Sr 3.43359(12) . -1_555 n
Zn Sr 3.43359(12) . -1_565 n
Zn Sr 3.43359(12) . -2_455 n
Zn Sr 3.43359(12) . -2_555 n
Zn O1 2.0855(6) . 1_555 n
Zn O1 2.0855(6) . -1_555 n
Zn O2 2.0674(10) . 1_555 n
Zn O2 2.0674(10) . 2_555 n
Zn O2 2.0674(10) . 3_555 n
Zn O2 2.0674(10) . 4_555 n
Mo Sr 3.43359(12) . 1_555 n
Mo Sr 3.43359(12) . 1_655 n
Mo Sr 3.43359(12) . 2_655 n
Mo Sr 3.43359(12) . 2_665 n
Mo Sr 3.43359(12) . -1_565 n
Mo Sr 3.43359(12) . -1_665 n
Mo Sr 3.43359(12) . -2_555 n
Mo Sr 3.43359(12) . -2_565 n
Mo O1 1.9076(6) . 101_554 n
Mo O1 1.9076(6) . -101_444 n
Mo O2 1.9193(11) . 1_555 n
Mo O2 1.9193(11) . 2_655 n
Mo O2 1.9193(11) . 3_665 n
Mo O2 1.9193(11) . 4_565 n
O1 Sr 2.79483(13) . 1_545 n
O1 Sr 2.79483(13) . 1_555 n
O1 Sr 2.79483(13) . 2_555 n
O1 Sr 2.79483(13) . 2_655 n
O1 Zn 2.0855(6) . 1_555 n
O1 Mo 1.9076(6) . 101_445 n
O2 Sr 2.6283(4) . 1_555 n
O2 Sr 3.0037(5) . 2_655 n
O2 Sr 2.6283(4) . -1_565 n
O2 Sr 3.0037(5) . -2_555 n
O2 Zn 2.0674(10) . 1_555 n
O2 Mo 1.9193(11) . 1_555 n
